data_7130805
loop_
_publ_author_name
'L\"owe, Pawel'
'Dielmann, Fabian'

_publ_section_title
;
 Crystalline phosphino(silyl)carbenes that readily form transition metal
 complexes
;
_journal_name_full 'Chemical Communications'
_journal_paper_doi 10.1039/D2CC04321A
_journal_year 2022
_chemical_formula_moiety 'C26 H53 N6 P Si'
_chemical_formula_sum 'C26 H53 N6 P Si'
_chemical_formula_weight 508.80
_space_group_crystal_system triclinic
_space_group_IT_number 2
_space_group_name_Hall '-P 1'
_space_group_name_H-M_alt 'P -1'
_atom_sites_solution_hydrogens geom
_atom_sites_solution_primary dual
_audit_creation_date 2020-05-25
_audit_creation_method
;
Olex2 1.3
(compiled 2020.02.04 svn.rd84adfe8 for OlexSys, GUI svn.r6032)
;
_audit_update_record
;
2022-09-27 deposited with the CCDC.	2022-09-28 downloaded from the CCDC.
;
_cell_angle_alpha 79.803(3)
_cell_angle_beta 73.474(3)
_cell_angle_gamma 78.577(3)
_cell_formula_units_Z 2
_cell_length_a 11.0192(5)
_cell_length_b 11.9241(5)
_cell_length_c 12.4677(5)
_cell_measurement_reflns_used 7132
_cell_measurement_temperature 100
_cell_measurement_theta_max 29.44
_cell_measurement_theta_min 2.29
_cell_volume 1526.65(12)
_computing_cell_refinement 'SAINT v8.37A (Bruker, 2015)'
_computing_data_collection 'Bruker SMART'
_computing_data_reduction 'SAINT v8.37A (Bruker, 2015)'
_computing_molecular_graphics 'Olex2 1.3 (Dolomanov et al., 2009)'
_computing_publication_material 'Olex2 1.3 (Dolomanov et al., 2009)'
_computing_structure_refinement 'SHELXL 2013/4 (Sheldrick, 2015)'
_computing_structure_solution 'SHELXT 2014/5 (Sheldrick, 2014)'
_diffrn_ambient_temperature 100
_diffrn_measured_fraction_theta_full 0.995
_diffrn_measured_fraction_theta_max 0.987
_diffrn_measurement_device_type 'Bruker APEX-II CCD'
_diffrn_measurement_method '\f and \w scans'
_diffrn_radiation_type MoK\a
_diffrn_radiation_wavelength 0.71073
_diffrn_reflns_av_R_equivalents 0.0437
_diffrn_reflns_av_unetI/netI 0.0491
_diffrn_reflns_Laue_measured_fraction_full 0.995
_diffrn_reflns_Laue_measured_fraction_max 0.987
_diffrn_reflns_limit_h_max 15
_diffrn_reflns_limit_h_min -15
_diffrn_reflns_limit_k_max 16
_diffrn_reflns_limit_k_min -16
_diffrn_reflns_limit_l_max 17
_diffrn_reflns_limit_l_min -17
_diffrn_reflns_number 24627
_diffrn_reflns_point_group_measured_fraction_full 0.995
_diffrn_reflns_point_group_measured_fraction_max 0.987
_diffrn_reflns_theta_full 25.242
_diffrn_reflns_theta_max 29.593
_diffrn_reflns_theta_min 1.718
_diffrn_source_current 0.6
_diffrn_source_power 0.03
_diffrn_source_voltage 50.0
_diffrn_standards_number 0
_exptl_absorpt_coefficient_mu 0.153
_exptl_absorpt_correction_T_max 1.0000
_exptl_absorpt_correction_T_min 0.8618
_exptl_absorpt_correction_type multi-scan
_exptl_absorpt_process_details
;
SADABS-2016/2 (Bruker,2016/2) was used for absorption correction.
wR2(int) was 0.0897 before and 0.0486 after correction.
The Ratio of minimum to maximum transmission is 0.8618.
The \l/2 correction factor is Not present.
;
_exptl_crystal_colour yellow
_exptl_crystal_colour_primary yellow
_exptl_crystal_density_diffrn 1.107
_exptl_crystal_description block
_exptl_crystal_F_000 560
_exptl_crystal_size_max 0.263
_exptl_crystal_size_mid 0.19
_exptl_crystal_size_min 0.167
_refine_diff_density_max 0.650
_refine_diff_density_min -0.267
_refine_diff_density_rms 0.080
_refine_ls_extinction_method none
_refine_ls_goodness_of_fit_ref 1.082
_refine_ls_hydrogen_treatment constr
_refine_ls_matrix_type full
_refine_ls_number_parameters 322
_refine_ls_number_reflns 8484
_refine_ls_number_restraints 0
_refine_ls_restrained_S_all 1.082
_refine_ls_R_factor_all 0.0727
_refine_ls_R_factor_gt 0.0559
_refine_ls_shift/su_max 0.001
_refine_ls_shift/su_mean 0.000
_refine_ls_structure_factor_coef Fsqd
_refine_ls_weighting_details 'w=1/[\s^2^(Fo^2^)+(0.0787P)^2^+0.9776P] where P=(Fo^2^+2Fc^2^)/3'
_refine_ls_weighting_scheme calc
_refine_ls_wR_factor_gt 0.1559
_refine_ls_wR_factor_ref 0.1663
_reflns_Friedel_coverage 0.000
_reflns_number_gt 6578
_reflns_number_total 8484
_reflns_threshold_expression 'I > 2\s(I)'
_cod_data_source_file d2cc04321a2.cif
_cod_data_source_block p-1_a_CCDC1
_cod_database_code 7130805
_shelxl_version_number 2013-4
_shelx_space_group_comment
;
The symmetry employed for this shelxl refinement is uniquely defined
by the following loop, which should always be used as a source of
symmetry information in preference to the above space-group names.
They are only intended as comments.
;
_shelx_estimated_absorpt_t_max 0.975
_shelx_estimated_absorpt_t_min 0.961
_olex2_refinement_description
;
1. Fixed Uiso
 At 1.2 times of:
  All C(H,H) groups
 At 1.5 times of:
  All C(H,H,H) groups
2.a Secondary CH2 refined with riding coordinates:
 C14(H14A,H14B), C15(H15A,H15B), C3(H3A,H3B), C4(H4A,H4B)
2.b Idealised Me refined as rotating group:
 C22(H22A,H22B,H22C), C26(H26A,H26B,H26C), C21(H21A,H21B,H21C), C12(H12A,H12B,
 H12C), C11(H11A,H11B,H11C), C24(H24A,H24B,H24C), C23(H23A,H23B,H23C), C19(H19A,
 H19B,H19C), C25(H25A,H25B,H25C), C8(H8A,H8B,H8C), C7(H7A,H7B,H7C), C18(H18A,
 H18B,H18C), C17(H17A,H17B,H17C), C10(H10A,H10B,H10C), C6(H6A,H6B,H6C)
;
_olex2_date_sample_data_collection 2020-05-16
_olex2_date_sample_submission 2020-05-15
_olex2_submission_original_sample_id PL432
_olex2_submission_special_instructions 'No special instructions were received'

loop_
_space_group_symop_operation_xyz
'x, y, z'
'-x, -y, -z'

loop_
_atom_site_label
_atom_site_type_symbol
_atom_site_fract_x
_atom_site_fract_y
_atom_site_fract_z
_atom_site_U_iso_or_equiv
_atom_site_adp_type
_atom_site_occupancy
_atom_site_site_symmetry_order
_atom_site_calc_flag
_atom_site_refinement_flags_posn
_atom_site_refinement_flags_adp
_atom_site_refinement_flags_occupancy
_atom_site_disorder_assembly
_atom_site_disorder_group
P1 P 0.62374(4) 0.25601(4) 0.76141(4) 0.01770(12) Uani 1 1 d . . . . .
Si1 Si 0.86053(5) 0.22701(5) 0.85363(4) 0.02079(13) Uani 1 1 d . . . . .
N6 N 0.31830(15) 0.22414(13) 0.94975(13) 0.0192(3) Uani 1 1 d . . . . .
N3 N 0.71203(15) 0.49512(13) 0.53258(13) 0.0200(3) Uani 1 1 d . . . . .
N4 N 0.48020(15) 0.23786(14) 0.77651(13) 0.0206(3) Uani 1 1 d . . . . .
N5 N 0.37646(15) 0.07523(14) 0.85079(13) 0.0212(3) Uani 1 1 d . . . . .
N2 N 0.84199(15) 0.33343(14) 0.48004(13) 0.0212(3) Uani 1 1 d . . . . .
N1 N 0.65904(16) 0.31742(14) 0.63442(14) 0.0234(3) Uani 1 1 d . . . . .
C13 C 0.40000(17) 0.18154(16) 0.85572(15) 0.0185(3) Uani 1 1 d . . . . .
C2 C 0.73313(17) 0.37714(16) 0.55785(14) 0.0186(3) Uani 1 1 d . . . . .
C9 C 0.62320(19) 0.57621(16) 0.60778(16) 0.0224(4) Uani 1 1 d . . . . .
C14 C 0.28556(19) 0.03647(17) 0.95467(16) 0.0232(4) Uani 1 1 d . . . . .
H14A H 0.3300 -0.0155 1.0077 0.028 Uiso 1 1 calc R U . . .
H14B H 0.2230 -0.0036 0.9391 0.028 Uiso 1 1 calc R U . . .
C20 C 0.28422(18) 0.34924(16) 0.96328(16) 0.0209(4) Uani 1 1 d . . . . .
C16 C 0.45925(19) -0.00861(16) 0.77558(16) 0.0224(4) Uani 1 1 d . . . . .
C15 C 0.22158(19) 0.14869(17) 1.00001(16) 0.0234(4) Uani 1 1 d . . . . .
H15A H 0.1418 0.1793 0.9760 0.028 Uiso 1 1 calc R U . . .
H15B H 0.2013 0.1391 1.0834 0.028 Uiso 1 1 calc R U . . .
C22 C 0.2235(2) 0.41510(17) 0.86968(17) 0.0259(4) Uani 1 1 d . . . . .
H22A H 0.2852 0.4072 0.7962 0.039 Uiso 1 1 calc R U . . .
H22B H 0.1997 0.4969 0.8801 0.039 Uiso 1 1 calc R U . . .
H22C H 0.1468 0.3835 0.8727 0.039 Uiso 1 1 calc R U . . .
C3 C 0.8783(2) 0.42616(17) 0.38966(17) 0.0279(4) Uani 1 1 d . . . . .
H3A H 0.8407 0.4265 0.3263 0.033 Uiso 1 1 calc R U . . .
H3B H 0.9726 0.4196 0.3610 0.033 Uiso 1 1 calc R U . . .
C26 C 0.9740(2) 0.08655(18) 0.83772(18) 0.0273(4) Uani 1 1 d . . . . .
H26A H 0.9527 0.0327 0.9070 0.041 Uiso 1 1 calc R U . . .
H26B H 1.0622 0.1006 0.8239 0.041 Uiso 1 1 calc R U . . .
H26C H 0.9661 0.0533 0.7740 0.041 Uiso 1 1 calc R U . . .
C4 C 0.8225(2) 0.53214(18) 0.44786(17) 0.0280(4) Uani 1 1 d . . . . .
H4A H 0.8839 0.5527 0.4829 0.034 Uiso 1 1 calc R U . . .
H4B H 0.7966 0.5988 0.3949 0.034 Uiso 1 1 calc R U . . .
C21 C 0.4012(2) 0.39900(17) 0.96440(17) 0.0254(4) Uani 1 1 d . . . . .
H21A H 0.4497 0.3454 1.0122 0.038 Uiso 1 1 calc R U . . .
H21B H 0.3732 0.4732 0.9943 0.038 Uiso 1 1 calc R U . . .
H21C H 0.4559 0.4104 0.8874 0.038 Uiso 1 1 calc R U . . .
C5 C 0.8668(2) 0.21354(17) 0.45231(17) 0.0253(4) Uani 1 1 d . . . . .
C12 C 0.6701(2) 0.57306(19) 0.71232(18) 0.0291(4) Uani 1 1 d . . . . .
H12A H 0.6725 0.4952 0.7540 0.044 Uiso 1 1 calc R U . . .
H12B H 0.6117 0.6280 0.7607 0.044 Uiso 1 1 calc R U . . .
H12C H 0.7563 0.5940 0.6895 0.044 Uiso 1 1 calc R U . . .
C1 C 0.70172(18) 0.21412(17) 0.85380(16) 0.0234(4) Uani 1 1 d . . . . .
C11 C 0.48711(19) 0.54863(18) 0.64030(17) 0.0266(4) Uani 1 1 d . . . . .
H11A H 0.4554 0.5599 0.5726 0.040 Uiso 1 1 calc R U . . .
H11B H 0.4314 0.5999 0.6939 0.040 Uiso 1 1 calc R U . . .
H11C H 0.4870 0.4683 0.6753 0.040 Uiso 1 1 calc R U . . .
C24 C 0.8582(2) 0.27128(19) 0.99207(18) 0.0272(4) Uani 1 1 d . . . . .
H24A H 0.7838 0.3307 1.0140 0.041 Uiso 1 1 calc R U . . .
H24B H 0.9369 0.3021 0.9840 0.041 Uiso 1 1 calc R U . . .
H24C H 0.8527 0.2041 1.0502 0.041 Uiso 1 1 calc R U . . .
C23 C 0.1867(2) 0.36079(19) 1.07734(17) 0.0275(4) Uani 1 1 d . . . . .
H23A H 0.1080 0.3344 1.0772 0.041 Uiso 1 1 calc R U . . .
H23B H 0.1671 0.4417 1.0907 0.041 Uiso 1 1 calc R U . . .
H23C H 0.2224 0.3136 1.1372 0.041 Uiso 1 1 calc R U . . .
C19 C 0.5874(2) -0.04784(18) 0.8033(2) 0.0300(4) Uani 1 1 d . . . . .
H19A H 0.5740 -0.0853 0.8815 0.045 Uiso 1 1 calc R U . . .
H19B H 0.6304 0.0191 0.7942 0.045 Uiso 1 1 calc R U . . .
H19C H 0.6408 -0.1027 0.7523 0.045 Uiso 1 1 calc R U . . .
C25 C 0.9439(2) 0.33511(19) 0.74278(19) 0.0310(5) Uani 1 1 d . . . . .
H25A H 0.9467 0.3184 0.6678 0.047 Uiso 1 1 calc R U . . .
H25B H 1.0314 0.3304 0.7491 0.047 Uiso 1 1 calc R U . . .
H25C H 0.8969 0.4129 0.7536 0.047 Uiso 1 1 calc R U . . .
C8 C 0.9918(2) 0.1987(2) 0.35926(19) 0.0365(5) Uani 1 1 d . . . . .
H8A H 1.0608 0.2191 0.3837 0.055 Uiso 1 1 calc R U . . .
H8B H 0.9811 0.2492 0.2904 0.055 Uiso 1 1 calc R U . . .
H8C H 1.0137 0.1182 0.3442 0.055 Uiso 1 1 calc R U . . .
C7 C 0.8857(3) 0.1277(2) 0.55440(19) 0.0385(6) Uani 1 1 d . . . . .
H7A H 0.8984 0.0489 0.5359 0.058 Uiso 1 1 calc R U . . .
H7B H 0.8098 0.1393 0.6178 0.058 Uiso 1 1 calc R U . . .
H7C H 0.9612 0.1396 0.5752 0.058 Uiso 1 1 calc R U . . .
C18 C 0.3919(2) -0.11395(19) 0.79594(19) 0.0317(5) Uani 1 1 d . . . . .
H18A H 0.4434 -0.1701 0.7455 0.048 Uiso 1 1 calc R U . . .
H18B H 0.3074 -0.0899 0.7808 0.048 Uiso 1 1 calc R U . . .
H18C H 0.3818 -0.1494 0.8745 0.048 Uiso 1 1 calc R U . . .
C17 C 0.4750(2) 0.0434(2) 0.65229(18) 0.0334(5) Uani 1 1 d . . . . .
H17A H 0.5199 0.1100 0.6369 0.050 Uiso 1 1 calc R U . . .
H17B H 0.3904 0.0681 0.6374 0.050 Uiso 1 1 calc R U . . .
H17C H 0.5249 -0.0146 0.6034 0.050 Uiso 1 1 calc R U . . .
C10 C 0.6206(2) 0.69729(18) 0.54165(19) 0.0330(5) Uani 1 1 d . . . . .
H10A H 0.7054 0.7202 0.5241 0.050 Uiso 1 1 calc R U . . .
H10B H 0.5571 0.7520 0.5871 0.050 Uiso 1 1 calc R U . . .
H10C H 0.5975 0.6973 0.4713 0.050 Uiso 1 1 calc R U . . .
C6 C 0.7585(3) 0.1896(2) 0.4114(2) 0.0411(6) Uani 1 1 d . . . . .
H6A H 0.7522 0.2415 0.3422 0.062 Uiso 1 1 calc R U . . .
H6B H 0.6777 0.2026 0.4696 0.062 Uiso 1 1 calc R U . . .
H6C H 0.7755 0.1094 0.3961 0.062 Uiso 1 1 calc R U . . .

loop_
_atom_site_aniso_label
_atom_site_aniso_U_11
_atom_site_aniso_U_22
_atom_site_aniso_U_33
_atom_site_aniso_U_23
_atom_site_aniso_U_13
_atom_site_aniso_U_12
P1 0.0160(2) 0.0172(2) 0.0182(2) 0.00107(17) -0.00328(16) -0.00324(16)
Si1 0.0174(3) 0.0221(3) 0.0221(3) 0.0026(2) -0.00577(19) -0.00511(19)
N6 0.0194(7) 0.0204(7) 0.0178(7) -0.0002(6) -0.0042(6) -0.0063(6)
N3 0.0193(7) 0.0191(7) 0.0185(7) -0.0002(6) -0.0018(6) -0.0021(6)
N4 0.0196(8) 0.0238(8) 0.0179(7) 0.0027(6) -0.0053(6) -0.0063(6)
N5 0.0213(8) 0.0211(7) 0.0190(7) -0.0008(6) -0.0011(6) -0.0056(6)
N2 0.0207(8) 0.0210(7) 0.0180(7) 0.0017(6) -0.0021(6) -0.0021(6)
N1 0.0196(8) 0.0248(8) 0.0216(8) 0.0027(6) -0.0019(6) -0.0038(6)
C13 0.0170(8) 0.0221(8) 0.0167(8) 0.0016(6) -0.0076(6) -0.0031(7)
C2 0.0183(8) 0.0219(8) 0.0157(8) 0.0006(6) -0.0068(6) -0.0024(7)
C9 0.0242(9) 0.0198(8) 0.0218(9) -0.0046(7) -0.0057(7) 0.0007(7)
C14 0.0244(9) 0.0242(9) 0.0199(8) -0.0001(7) -0.0027(7) -0.0082(7)
C20 0.0214(9) 0.0217(8) 0.0202(8) -0.0020(7) -0.0059(7) -0.0048(7)
C16 0.0254(9) 0.0217(9) 0.0199(8) -0.0026(7) -0.0054(7) -0.0041(7)
C15 0.0218(9) 0.0246(9) 0.0225(9) -0.0016(7) -0.0010(7) -0.0088(7)
C22 0.0261(10) 0.0249(9) 0.0272(10) -0.0006(8) -0.0105(8) -0.0023(8)
C3 0.0280(10) 0.0255(9) 0.0223(9) 0.0029(8) 0.0022(8) -0.0040(8)
C26 0.0242(10) 0.0285(10) 0.0272(10) -0.0004(8) -0.0077(8) -0.0011(8)
C4 0.0270(10) 0.0250(9) 0.0255(10) 0.0017(8) 0.0024(8) -0.0072(8)
C21 0.0255(10) 0.0249(9) 0.0279(10) -0.0055(8) -0.0075(8) -0.0058(8)
C5 0.0258(10) 0.0220(9) 0.0227(9) -0.0006(7) -0.0032(7) 0.0023(7)
C12 0.0322(11) 0.0316(10) 0.0268(10) -0.0074(8) -0.0114(8) -0.0039(9)
C1 0.0204(9) 0.0257(9) 0.0235(9) 0.0044(7) -0.0065(7) -0.0078(7)
C11 0.0229(10) 0.0288(10) 0.0262(9) -0.0064(8) -0.0066(8) 0.0030(8)
C24 0.0213(9) 0.0312(10) 0.0303(10) -0.0038(8) -0.0070(8) -0.0063(8)
C23 0.0284(10) 0.0292(10) 0.0245(9) -0.0065(8) -0.0038(8) -0.0054(8)
C19 0.0277(11) 0.0243(9) 0.0378(11) -0.0014(8) -0.0115(9) -0.0011(8)
C25 0.0266(10) 0.0333(11) 0.0338(11) 0.0078(9) -0.0105(9) -0.0130(9)
C8 0.0375(12) 0.0314(11) 0.0270(10) -0.0018(9) 0.0042(9) 0.0064(9)
C7 0.0456(14) 0.0265(10) 0.0257(10) 0.0030(8) 0.0027(9) 0.0127(9)
C18 0.0366(12) 0.0279(10) 0.0327(11) -0.0074(9) -0.0067(9) -0.0100(9)
C17 0.0469(14) 0.0311(11) 0.0216(9) -0.0038(8) -0.0080(9) -0.0051(10)
C10 0.0399(12) 0.0226(9) 0.0320(11) -0.0022(8) -0.0060(9) -0.0001(9)
C6 0.0403(14) 0.0335(12) 0.0539(15) -0.0155(11) -0.0172(12) 0.0001(10)

loop_
_atom_type_symbol
_atom_type_description
_atom_type_scat_dispersion_real
_atom_type_scat_dispersion_imag
_atom_type_scat_source
C C 0.0033 0.0016 'International Tables Vol C Tables 4.2.6.8 and 6.1.1.4'
H H 0.0000 0.0000 'International Tables Vol C Tables 4.2.6.8 and 6.1.1.4'
N N 0.0061 0.0033 'International Tables Vol C Tables 4.2.6.8 and 6.1.1.4'
P P 0.1023 0.0942 'International Tables Vol C Tables 4.2.6.8 and 6.1.1.4'
Si Si 0.0817 0.0704 'International Tables Vol C Tables 4.2.6.8 and 6.1.1.4'

loop_
_geom_angle_atom_site_label_1
_geom_angle_atom_site_label_2
_geom_angle_atom_site_label_3
_geom_angle
_geom_angle_site_symmetry_1
_geom_angle_site_symmetry_3
_geom_angle_publ_flag
N4 P1 N1 101.34(8) . . ?
C1 P1 N4 125.06(9) . . ?
C1 P1 N1 133.54(9) . . ?
C1 Si1 C26 112.43(10) . . ?
C1 Si1 C24 109.45(9) . . ?
C1 Si1 C25 117.62(9) . . ?
C24 Si1 C26 106.92(10) . . ?
C25 Si1 C26 104.73(10) . . ?
C25 Si1 C24 104.95(10) . . ?
C13 N6 C20 124.15(15) . . ?
C13 N6 C15 108.77(15) . . ?
C15 N6 C20 119.18(15) . . ?
C2 N3 C9 125.44(15) . . ?
C2 N3 C4 109.39(15) . . ?
C4 N3 C9 120.63(16) . . ?
C13 N4 P1 133.18(14) . . ?
C13 N5 C14 110.00(15) . . ?
C13 N5 C16 126.08(15) . . ?
C14 N5 C16 120.62(15) . . ?
C2 N2 C3 108.38(15) . . ?
C2 N2 C5 123.12(15) . . ?
C3 N2 C5 118.82(16) . . ?
C2 N1 P1 147.93(16) . . ?
N4 C13 N6 125.72(17) . . ?
N4 C13 N5 124.43(17) . . ?
N5 C13 N6 109.55(15) . . ?
N3 C2 N2 108.50(15) . . ?
N1 C2 N3 125.54(18) . . ?
N1 C2 N2 125.74(18) . . ?
N3 C9 C12 110.13(16) . . ?
N3 C9 C11 110.97(16) . . ?
N3 C9 C10 107.63(16) . . ?
C12 C9 C10 109.77(17) . . ?
C11 C9 C12 110.96(17) . . ?
C11 C9 C10 107.28(17) . . ?
N5 C14 H14A 111.4 . . ?
N5 C14 H14B 111.4 . . ?
N5 C14 C15 102.03(15) . . ?
H14A C14 H14B 109.2 . . ?
C15 C14 H14A 111.4 . . ?
C15 C14 H14B 111.4 . . ?
N6 C20 C22 109.94(15) . . ?
N6 C20 C21 111.15(16) . . ?
N6 C20 C23 107.80(15) . . ?
C22 C20 C23 109.04(17) . . ?
C21 C20 C22 111.15(16) . . ?
C21 C20 C23 107.66(16) . . ?
N5 C16 C19 110.82(16) . . ?
N5 C16 C18 107.67(16) . . ?
N5 C16 C17 110.22(16) . . ?
C19 C16 C18 108.22(17) . . ?
C19 C16 C17 111.68(18) . . ?
C17 C16 C18 108.08(17) . . ?
N6 C15 C14 102.94(15) . . ?
N6 C15 H15A 111.2 . . ?
N6 C15 H15B 111.2 . . ?
C14 C15 H15A 111.2 . . ?
C14 C15 H15B 111.2 . . ?
H15A C15 H15B 109.1 . . ?
C20 C22 H22A 109.5 . . ?
C20 C22 H22B 109.5 . . ?
C20 C22 H22C 109.5 . . ?
H22A C22 H22B 109.5 . . ?
H22A C22 H22C 109.5 . . ?
H22B C22 H22C 109.5 . . ?
N2 C3 H3A 111.3 . . ?
N2 C3 H3B 111.3 . . ?
N2 C3 C4 102.31(16) . . ?
H3A C3 H3B 109.2 . . ?
C4 C3 H3A 111.3 . . ?
C4 C3 H3B 111.3 . . ?
Si1 C26 H26A 109.5 . . ?
Si1 C26 H26B 109.5 . . ?
Si1 C26 H26C 109.5 . . ?
H26A C26 H26B 109.5 . . ?
H26A C26 H26C 109.5 . . ?
H26B C26 H26C 109.5 . . ?
N3 C4 C3 101.89(16) . . ?
N3 C4 H4A 111.4 . . ?
N3 C4 H4B 111.4 . . ?
C3 C4 H4A 111.4 . . ?
C3 C4 H4B 111.4 . . ?
H4A C4 H4B 109.3 . . ?
C20 C21 H21A 109.5 . . ?
C20 C21 H21B 109.5 . . ?
C20 C21 H21C 109.5 . . ?
H21A C21 H21B 109.5 . . ?
H21A C21 H21C 109.5 . . ?
H21B C21 H21C 109.5 . . ?
N2 C5 C8 108.19(17) . . ?
N2 C5 C7 110.32(17) . . ?
N2 C5 C6 110.94(17) . . ?
C7 C5 C8 107.32(17) . . ?
C6 C5 C8 109.4(2) . . ?
C6 C5 C7 110.6(2) . . ?
C9 C12 H12A 109.5 . . ?
C9 C12 H12B 109.5 . . ?
C9 C12 H12C 109.5 . . ?
H12A C12 H12B 109.5 . . ?
H12A C12 H12C 109.5 . . ?
H12B C12 H12C 109.5 . . ?
P1 C1 Si1 131.75(12) . . ?
C9 C11 H11A 109.5 . . ?
C9 C11 H11B 109.5 . . ?
C9 C11 H11C 109.5 . . ?
H11A C11 H11B 109.5 . . ?
H11A C11 H11C 109.5 . . ?
H11B C11 H11C 109.5 . . ?
Si1 C24 H24A 109.5 . . ?
Si1 C24 H24B 109.5 . . ?
Si1 C24 H24C 109.5 . . ?
H24A C24 H24B 109.5 . . ?
H24A C24 H24C 109.5 . . ?
H24B C24 H24C 109.5 . . ?
C20 C23 H23A 109.5 . . ?
C20 C23 H23B 109.5 . . ?
C20 C23 H23C 109.5 . . ?
H23A C23 H23B 109.5 . . ?
H23A C23 H23C 109.5 . . ?
H23B C23 H23C 109.5 . . ?
C16 C19 H19A 109.5 . . ?
C16 C19 H19B 109.5 . . ?
C16 C19 H19C 109.5 . . ?
H19A C19 H19B 109.5 . . ?
H19A C19 H19C 109.5 . . ?
H19B C19 H19C 109.5 . . ?
Si1 C25 H25A 109.5 . . ?
Si1 C25 H25B 109.5 . . ?
Si1 C25 H25C 109.5 . . ?
H25A C25 H25B 109.5 . . ?
H25A C25 H25C 109.5 . . ?
H25B C25 H25C 109.5 . . ?
C5 C8 H8A 109.5 . . ?
C5 C8 H8B 109.5 . . ?
C5 C8 H8C 109.5 . . ?
H8A C8 H8B 109.5 . . ?
H8A C8 H8C 109.5 . . ?
H8B C8 H8C 109.5 . . ?
C5 C7 H7A 109.5 . . ?
C5 C7 H7B 109.5 . . ?
C5 C7 H7C 109.5 . . ?
H7A C7 H7B 109.5 . . ?
H7A C7 H7C 109.5 . . ?
H7B C7 H7C 109.5 . . ?
C16 C18 H18A 109.5 . . ?
C16 C18 H18B 109.5 . . ?
C16 C18 H18C 109.5 . . ?
H18A C18 H18B 109.5 . . ?
H18A C18 H18C 109.5 . . ?
H18B C18 H18C 109.5 . . ?
C16 C17 H17A 109.5 . . ?
C16 C17 H17B 109.5 . . ?
C16 C17 H17C 109.5 . . ?
H17A C17 H17B 109.5 . . ?
H17A C17 H17C 109.5 . . ?
H17B C17 H17C 109.5 . . ?
C9 C10 H10A 109.5 . . ?
C9 C10 H10B 109.5 . . ?
C9 C10 H10C 109.5 . . ?
H10A C10 H10B 109.5 . . ?
H10A C10 H10C 109.5 . . ?
H10B C10 H10C 109.5 . . ?
C5 C6 H6A 109.5 . . ?
C5 C6 H6B 109.5 . . ?
C5 C6 H6C 109.5 . . ?
H6A C6 H6B 109.5 . . ?
H6A C6 H6C 109.5 . . ?
H6B C6 H6C 109.5 . . ?

loop_
_geom_bond_atom_site_label_1
_geom_bond_atom_site_label_2
_geom_bond_distance
_geom_bond_site_symmetry_2
_geom_bond_publ_flag
P1 N4 1.5925(16) . ?
P1 N1 1.5957(16) . ?
P1 C1 1.582(2) . ?
Si1 C26 1.885(2) . ?
Si1 C1 1.786(2) . ?
Si1 C24 1.884(2) . ?
Si1 C25 1.879(2) . ?
N6 C13 1.368(2) . ?
N6 C20 1.492(2) . ?
N6 C15 1.462(2) . ?
N3 C2 1.374(2) . ?
N3 C9 1.482(2) . ?
N3 C4 1.452(2) . ?
N4 C13 1.308(2) . ?
N5 C13 1.358(2) . ?
N5 C14 1.459(2) . ?
N5 C16 1.481(3) . ?
N2 C2 1.386(2) . ?
N2 C3 1.460(2) . ?
N2 C5 1.485(3) . ?
N1 C2 1.277(2) . ?
C9 C12 1.525(3) . ?
C9 C11 1.524(3) . ?
C9 C10 1.530(3) . ?
C14 H14A 0.9900 . ?
C14 H14B 0.9900 . ?
C14 C15 1.508(3) . ?
C20 C22 1.529(3) . ?
C20 C21 1.527(3) . ?
C20 C23 1.529(3) . ?
C16 C19 1.514(3) . ?
C16 C18 1.530(3) . ?
C16 C17 1.527(3) . ?
C15 H15A 0.9900 . ?
C15 H15B 0.9900 . ?
C22 H22A 0.9800 . ?
C22 H22B 0.9800 . ?
C22 H22C 0.9800 . ?
C3 H3A 0.9900 . ?
C3 H3B 0.9900 . ?
C3 C4 1.505(3) . ?
C26 H26A 0.9800 . ?
C26 H26B 0.9800 . ?
C26 H26C 0.9800 . ?
C4 H4A 0.9900 . ?
C4 H4B 0.9900 . ?
C21 H21A 0.9800 . ?
C21 H21B 0.9800 . ?
C21 H21C 0.9800 . ?
C5 C8 1.531(3) . ?
C5 C7 1.522(3) . ?
C5 C6 1.515(3) . ?
C12 H12A 0.9800 . ?
C12 H12B 0.9800 . ?
C12 H12C 0.9800 . ?
C11 H11A 0.9800 . ?
C11 H11B 0.9800 . ?
C11 H11C 0.9800 . ?
C24 H24A 0.9800 . ?
C24 H24B 0.9800 . ?
C24 H24C 0.9800 . ?
C23 H23A 0.9800 . ?
C23 H23B 0.9800 . ?
C23 H23C 0.9800 . ?
C19 H19A 0.9800 . ?
C19 H19B 0.9800 . ?
C19 H19C 0.9800 . ?
C25 H25A 0.9800 . ?
C25 H25B 0.9800 . ?
C25 H25C 0.9800 . ?
C8 H8A 0.9800 . ?
C8 H8B 0.9800 . ?
C8 H8C 0.9800 . ?
C7 H7A 0.9800 . ?
C7 H7B 0.9800 . ?
C7 H7C 0.9800 . ?
C18 H18A 0.9800 . ?
C18 H18B 0.9800 . ?
C18 H18C 0.9800 . ?
C17 H17A 0.9800 . ?
C17 H17B 0.9800 . ?
C17 H17C 0.9800 . ?
C10 H10A 0.9800 . ?
C10 H10B 0.9800 . ?
C10 H10C 0.9800 . ?
C6 H6A 0.9800 . ?
C6 H6B 0.9800 . ?
C6 H6C 0.9800 . ?

loop_
_geom_torsion_atom_site_label_1
_geom_torsion_atom_site_label_2
_geom_torsion_atom_site_label_3
_geom_torsion_atom_site_label_4
_geom_torsion
_geom_torsion_site_symmetry_1
_geom_torsion_site_symmetry_2
_geom_torsion_site_symmetry_3
_geom_torsion_site_symmetry_4
_geom_torsion_publ_flag
P1 N4 C13 N6 87.3(3) . . . . ?
P1 N4 C13 N5 -99.7(2) . . . . ?
P1 N1 C2 N3 -94.1(3) . . . . ?
P1 N1 C2 N2 92.0(3) . . . . ?
N4 P1 N1 C2 162.7(3) . . . . ?
N4 P1 C1 Si1 -179.40(13) . . . . ?
N5 C14 C15 N6 -25.06(19) . . . . ?
N2 C3 C4 N3 -30.0(2) . . . . ?
N1 P1 N4 C13 171.2(2) . . . . ?
N1 P1 C1 Si1 4.0(3) . . . . ?
C13 N6 C20 C22 58.9(2) . . . . ?
C13 N6 C20 C21 -64.6(2) . . . . ?
C13 N6 C20 C23 177.63(16) . . . . ?
C13 N6 C15 C14 22.0(2) . . . . ?
C13 N5 C14 C15 21.1(2) . . . . ?
C13 N5 C16 C19 64.1(2) . . . . ?
C13 N5 C16 C18 -177.72(18) . . . . ?
C13 N5 C16 C17 -60.0(2) . . . . ?
C2 N3 C9 C12 65.6(2) . . . . ?
C2 N3 C9 C11 -57.7(2) . . . . ?
C2 N3 C9 C10 -174.76(18) . . . . ?
C2 N3 C4 C3 25.6(2) . . . . ?
C2 N2 C3 C4 25.6(2) . . . . ?
C2 N2 C5 C8 177.13(17) . . . . ?
C2 N2 C5 C7 -65.8(2) . . . . ?
C2 N2 C5 C6 57.1(2) . . . . ?
C9 N3 C2 N2 -166.27(17) . . . . ?
C9 N3 C2 N1 18.9(3) . . . . ?
C9 N3 C4 C3 -177.08(17) . . . . ?
C14 N5 C13 N6 -8.0(2) . . . . ?
C14 N5 C13 N4 178.04(17) . . . . ?
C14 N5 C16 C19 -93.3(2) . . . . ?
C14 N5 C16 C18 24.9(2) . . . . ?
C14 N5 C16 C17 142.59(18) . . . . ?
C20 N6 C13 N4 15.8(3) . . . . ?
C20 N6 C13 N5 -158.04(16) . . . . ?
C20 N6 C15 C14 172.39(15) . . . . ?
C16 N5 C13 N6 -167.34(16) . . . . ?
C16 N5 C13 N4 18.7(3) . . . . ?
C16 N5 C14 C15 -178.26(16) . . . . ?
C15 N6 C13 N4 164.38(18) . . . . ?
C15 N6 C13 N5 -9.5(2) . . . . ?
C15 N6 C20 C22 -86.6(2) . . . . ?
C15 N6 C20 C21 149.87(17) . . . . ?
C15 N6 C20 C23 32.1(2) . . . . ?
C3 N2 C2 N3 -10.4(2) . . . . ?
C3 N2 C2 N1 164.36(19) . . . . ?
C3 N2 C5 C8 35.1(2) . . . . ?
C3 N2 C5 C7 152.20(19) . . . . ?
C3 N2 C5 C6 -84.9(2) . . . . ?
C26 Si1 C1 P1 -105.60(17) . . . . ?
C4 N3 C2 N2 -10.3(2) . . . . ?
C4 N3 C2 N1 174.94(19) . . . . ?
C4 N3 C9 C12 -87.9(2) . . . . ?
C4 N3 C9 C11 148.82(18) . . . . ?
C4 N3 C9 C10 31.7(2) . . . . ?
C5 N2 C2 N3 -155.83(17) . . . . ?
C5 N2 C2 N1 19.0(3) . . . . ?
C5 N2 C3 C4 172.76(17) . . . . ?
C1 P1 N4 C13 -6.3(3) . . . . ?
C1 P1 N1 C2 -20.1(4) . . . . ?
C24 Si1 C1 P1 135.74(16) . . . . ?
C25 Si1 C1 P1 16.2(2) . . . . ?
